data_7012305
loop_
_publ_author_name
'Wang, Mei'
'Miguel, Daniel'
'L\'opez, Eva M.'
'P\'erez, Julio'
'Riera, V\'ictor'
'Bois, Claudette'
'Jeannin, Yves'

_publ_section_title
;
 Synthesis of asymmetric heterotrimetallic gold clusters containing Mo,
 W, and Mn
;
_journal_issue 5
_journal_name_full 'Dalton Transactions'
_journal_page_first 961
_journal_paper_doi 10.1039/b209842c
_journal_year 2003
_chemical_formula_sum 'C45 H53 Au Mo2 O5 P2 S2'
_chemical_formula_weight 1188.78
_chemical_name_systematic
; 
? 
;
_space_group_IT_number 2
_symmetry_cell_setting triclinic
_symmetry_space_group_name_Hall '-P 1'
_symmetry_space_group_name_H-M 'P -1'
_atom_sites_solution_hydrogens geom
_atom_sites_solution_primary direct
_atom_sites_solution_secondary difmap
_audit_creation_method SHELXL-97
_cell_angle_alpha 92.635(2)
_cell_angle_beta 111.3350(10)
_cell_angle_gamma 91.071(2)
_cell_formula_units_Z 2
_cell_length_a 12.2628(9)
_cell_length_b 12.8670(10)
_cell_length_c 15.5143(11)
_cell_measurement_temperature 295(2)
_cell_volume 2276.1(3)
_computing_cell_refinement 'Bruker SMART'
_computing_data_collection 'Bruker SMART'
_computing_data_reduction 'Bruker SHELXTL'
_computing_molecular_graphics 'Bruker SHELXTL'
_computing_publication_material 'Bruker SHELXTL'
_computing_structure_refinement 'SHELXL-97 (Sheldrick, 1997)'
_computing_structure_solution 'SHELXS-97 (Sheldrick, 1990)'
_diffrn_ambient_temperature 295(2)
_diffrn_measured_fraction_theta_full 0.992
_diffrn_measured_fraction_theta_max 0.992
_diffrn_measurement_device_type 'CCD area detector'
_diffrn_measurement_method 'phi and omega scans'
_diffrn_radiation_monochromator graphite
_diffrn_radiation_source 'fine-focus sealed tube'
_diffrn_radiation_type MoK\a
_diffrn_radiation_wavelength 0.71073
_diffrn_reflns_av_R_equivalents 0.0308
_diffrn_reflns_av_sigmaI/netI 0.0685
_diffrn_reflns_limit_h_max 13
_diffrn_reflns_limit_h_min -12
_diffrn_reflns_limit_k_max 10
_diffrn_reflns_limit_k_min -14
_diffrn_reflns_limit_l_max 17
_diffrn_reflns_limit_l_min -17
_diffrn_reflns_number 10393
_diffrn_reflns_theta_full 23.28
_diffrn_reflns_theta_max 23.28
_diffrn_reflns_theta_min 1.41
_exptl_absorpt_coefficient_mu 3.963
_exptl_absorpt_correction_T_max 1.000000
_exptl_absorpt_correction_T_min 0.715011
_exptl_absorpt_correction_type SADABS
_exptl_crystal_colour brown
_exptl_crystal_density_diffrn 1.735
_exptl_crystal_density_method 'not measured'
_exptl_crystal_description PRISM
_exptl_crystal_F_000 1176
_exptl_crystal_size_max 0.22
_exptl_crystal_size_mid 0.13
_exptl_crystal_size_min 0.10
_refine_diff_density_max 0.859
_refine_diff_density_min -0.862
_refine_diff_density_rms 0.095
_refine_ls_extinction_method none
_refine_ls_goodness_of_fit_ref 1.003
_refine_ls_hydrogen_treatment mixed
_refine_ls_matrix_type full
_refine_ls_number_parameters 514
_refine_ls_number_reflns 6502
_refine_ls_number_restraints 0
_refine_ls_restrained_S_all 1.003
_refine_ls_R_factor_all 0.0564
_refine_ls_R_factor_gt 0.0349
_refine_ls_shift/su_max 0.002
_refine_ls_shift/su_mean 0.000
_refine_ls_structure_factor_coef Fsqd
_refine_ls_weighting_details 'calc w=1/[\s^2^(Fo^2^)+(0.0130P)^2^+0.0000P] where P=(Fo^2^+2Fc^2^)/3'
_refine_ls_weighting_scheme calc
_refine_ls_wR_factor_gt 0.0568
_refine_ls_wR_factor_ref 0.0597
_reflns_number_gt 4657
_reflns_number_total 6502
_reflns_threshold_expression >2sigma(I)
_cod_data_source_file b209842c.txt
_cod_data_source_block Compound_6a_wm183am
_cod_depositor_comments
;
The following automatic conversions were performed:
'_symmetry_cell_setting' value 'Triclinic' changed to 'triclinic'
according to '/home/saulius/struct/CIF-dictionaries/cif_core.dic'
dictionary named 'cif_core.dic' version 2.4.1 from 2010-06-29.

Automatic conversion script
Id: cif_fix_enum 1527 2010-12-29 10:47:43Z saulius 
;
_cod_original_sg_symbol_H-M P-1
_cod_database_code 7012305

loop_
_symmetry_equiv_pos_as_xyz
'x, y, z'
'-x, -y, -z'

loop_
_atom_site_label
_atom_site_type_symbol
_atom_site_fract_x
_atom_site_fract_y
_atom_site_fract_z
_atom_site_U_iso_or_equiv
_atom_site_adp_type
_atom_site_occupancy
_atom_site_symmetry_multiplicity
_atom_site_calc_flag
_atom_site_refinement_flags
_atom_site_disorder_assembly
_atom_site_disorder_group
Mo2 Mo 0.28991(4) 0.45918(4) 0.29609(4) 0.03086(15) Uani 1 1 d . . .
Mo1 Mo 0.17666(5) 0.27104(4) 0.34671(4) 0.03394(15) Uani 1 1 d . . .
Au1 Au 0.33188(3) 0.27778(2) 0.21792(2) 0.05092(11) Uani 1 1 d . . .
S1 S 0.08122(13) 0.39396(12) 0.22896(10) 0.0325(4) Uani 1 1 d . . .
S2 S 0.19889(13) 0.45454(12) 0.41950(10) 0.0342(4) Uani 1 1 d . . .
P2 P 0.03347(14) 0.61302(12) 0.28796(11) 0.0299(4) Uani 1 1 d . . .
P1 P 0.39470(15) 0.16067(14) 0.13200(12) 0.0385(4) Uani 1 1 d . . .
C1 C 0.0259(7) 0.2141(6) 0.3335(5) 0.054(2) Uani 1 1 d . . .
O1 O -0.0658(5) 0.1755(5) 0.3230(4) 0.0816(18) Uani 1 1 d . . .
C2 C 0.1659(6) 0.1447(6) 0.2697(5) 0.0445(18) Uani 1 1 d . . .
O2 O 0.1543(4) 0.0644(4) 0.2296(4) 0.0694(16) Uani 1 1 d . . .
C4 C 0.3128(5) 0.4846(5) 0.1802(5) 0.0445(18) Uani 1 1 d . . .
O4 O 0.3260(5) 0.5094(4) 0.1131(4) 0.0767(17) Uani 1 1 d . . .
C5 C 0.3799(6) 0.5930(6) 0.3315(5) 0.054(2) Uani 1 1 d . . .
O5 O 0.4348(4) 0.6684(4) 0.3492(4) 0.0884(19) Uani 1 1 d . . .
C6 C 0.4437(6) 0.4017(5) 0.3703(5) 0.0475(19) Uani 1 1 d . . .
O6 O 0.5296(4) 0.3731(4) 0.4210(4) 0.0743(17) Uani 1 1 d . . .
C7 C 0.1247(5) 0.5027(4) 0.3100(4) 0.0289(15) Uani 1 1 d . . .
C8 C 0.3460(6) 0.1770(6) 0.4323(5) 0.058(2) Uani 1 1 d . . .
H8A H 0.3026 0.1208 0.3949 0.070 Uiso 1 1 calc R . .
H8B H 0.4199 0.1945 0.4322 0.070 Uiso 1 1 calc R . .
C9 C 0.3002(6) 0.2351(5) 0.4883(4) 0.0507(19) Uani 1 1 d . . .
H9 H 0.3436 0.2913 0.5256 0.061 Uiso 1 1 calc R . .
C10 C 0.1890(6) 0.2089(5) 0.4885(4) 0.054(2) Uani 1 1 d . . .
H10A H 0.1456 0.1527 0.4511 0.065 Uiso 1 1 calc R . .
H10B H 0.1586 0.2477 0.5259 0.065 Uiso 1 1 calc R . .
C20 C 0.5118(6) 0.2197(5) 0.1042(4) 0.0369(16) Uani 1 1 d . . .
C21 C 0.4942(6) 0.3137(5) 0.0614(5) 0.0497(19) Uani 1 1 d . . .
H21 H 0.4244 0.3470 0.0512 0.060 Uiso 1 1 calc R . .
C22 C 0.5776(7) 0.3582(6) 0.0337(5) 0.060(2) Uani 1 1 d . . .
H22 H 0.5619 0.4192 0.0021 0.071 Uiso 1 1 calc R . .
C23 C 0.6822(7) 0.3145(6) 0.0521(6) 0.068(2) Uani 1 1 d . . .
H23 H 0.7391 0.3462 0.0345 0.081 Uiso 1 1 calc R . .
C24 C 0.7042(7) 0.2243(6) 0.0961(6) 0.073(2) Uani 1 1 d . . .
H24 H 0.7766 0.1945 0.1095 0.087 Uiso 1 1 calc R . .
C25 C 0.6185(6) 0.1762(6) 0.1214(5) 0.055(2) Uani 1 1 d . . .
H25 H 0.6339 0.1135 0.1504 0.066 Uiso 1 1 calc R . .
C30 C 0.4518(5) 0.0432(5) 0.1900(4) 0.0378(16) Uani 1 1 d . . .
C31 C 0.4464(6) -0.0510(6) 0.1437(5) 0.056(2) Uani 1 1 d . . .
H31 H 0.4141 -0.0551 0.0793 0.067 Uiso 1 1 calc R . .
C32 C 0.4870(7) -0.1401(6) 0.1892(6) 0.071(2) Uani 1 1 d . . .
H32 H 0.4795 -0.2037 0.1562 0.086 Uiso 1 1 calc R . .
C33 C 0.5383(7) -0.1334(7) 0.2832(7) 0.079(3) Uani 1 1 d . . .
H33 H 0.5691 -0.1922 0.3148 0.095 Uiso 1 1 calc R . .
C34 C 0.5447(8) -0.0408(7) 0.3310(6) 0.085(3) Uani 1 1 d . . .
H34 H 0.5787 -0.0371 0.3954 0.102 Uiso 1 1 calc R . .
C35 C 0.5011(7) 0.0483(6) 0.2849(5) 0.067(2) Uani 1 1 d . . .
H35 H 0.5052 0.1111 0.3183 0.081 Uiso 1 1 calc R . .
C40 C 0.2916(5) 0.1108(5) 0.0205(4) 0.0376(16) Uani 1 1 d . . .
C41 C 0.1905(6) 0.0560(5) 0.0171(5) 0.0479(18) Uani 1 1 d . . .
H41 H 0.1767 0.0479 0.0716 0.057 Uiso 1 1 calc R . .
C42 C 0.1114(6) 0.0143(5) -0.0649(5) 0.0509(19) Uani 1 1 d . . .
H42 H 0.0448 -0.0221 -0.0657 0.061 Uiso 1 1 calc R . .
C43 C 0.1296(7) 0.0256(6) -0.1449(5) 0.058(2) Uani 1 1 d . . .
H43 H 0.0753 -0.0032 -0.2003 0.070 Uiso 1 1 calc R . .
C44 C 0.2266(7) 0.0785(6) -0.1453(5) 0.059(2) Uani 1 1 d . . .
H44 H 0.2383 0.0863 -0.2007 0.071 Uiso 1 1 calc R . .
C45 C 0.3075(6) 0.1205(5) -0.0625(5) 0.0469(18) Uani 1 1 d . . .
H45 H 0.3742 0.1560 -0.0627 0.056 Uiso 1 1 calc R . .
C50 C 0.0186(5) 0.6731(5) 0.1806(4) 0.0349(16) Uani 1 1 d . . .
H50 H -0.0307 0.7329 0.1781 0.042 Uiso 1 1 calc R . .
C51 C -0.0446(5) 0.6074(5) 0.0930(4) 0.0441(18) Uani 1 1 d . . .
H51A H -0.1181 0.5802 0.0945 0.053 Uiso 1 1 calc R . .
H51B H 0.0026 0.5488 0.0895 0.053 Uiso 1 1 calc R . .
C52 C -0.0688(6) 0.6696(5) 0.0075(4) 0.0494(19) Uani 1 1 d . . .
H52A H -0.1070 0.6244 -0.0476 0.059 Uiso 1 1 calc R . .
H52B H -0.1214 0.7246 0.0082 0.059 Uiso 1 1 calc R . .
C53 C 0.0422(6) 0.7163(6) 0.0037(5) 0.060(2) Uani 1 1 d . . .
H53A H 0.0231 0.7608 -0.0482 0.072 Uiso 1 1 calc R . .
H53B H 0.0896 0.6611 -0.0066 0.072 Uiso 1 1 calc R . .
C54 C 0.1117(6) 0.7791(5) 0.0916(4) 0.053(2) Uani 1 1 d . . .
H54A H 0.1863 0.8014 0.0888 0.063 Uiso 1 1 calc R . .
H54B H 0.0697 0.8410 0.0962 0.063 Uiso 1 1 calc R . .
C55 C 0.1338(5) 0.7190(5) 0.1770(4) 0.0421(17) Uani 1 1 d . . .
H55A H 0.1721 0.7648 0.2317 0.051 Uiso 1 1 calc R . .
H55B H 0.1858 0.6631 0.1773 0.051 Uiso 1 1 calc R . .
C60 C -0.1131(5) 0.5651(5) 0.2737(4) 0.0345(16) Uani 1 1 d . . .
H60 H -0.1340 0.5135 0.2213 0.041 Uiso 1 1 calc R . .
C61 C -0.1194(5) 0.5036(5) 0.3541(4) 0.0474(18) Uani 1 1 d . . .
H61A H -0.0583 0.4531 0.3704 0.057 Uiso 1 1 calc R . .
H61B H -0.1062 0.5507 0.4079 0.057 Uiso 1 1 calc R . .
C62 C -0.2382(6) 0.4475(6) 0.3276(5) 0.062(2) Uani 1 1 d . . .
H62A H -0.2477 0.3953 0.2780 0.074 Uiso 1 1 calc R . .
H62B H -0.2418 0.4123 0.3804 0.074 Uiso 1 1 calc R . .
C63 C -0.3366(6) 0.5224(7) 0.2962(5) 0.072(2) Uani 1 1 d . . .
H63A H -0.4111 0.4836 0.2757 0.086 Uiso 1 1 calc R . .
H63B H -0.3328 0.5691 0.3482 0.086 Uiso 1 1 calc R . .
C64 C -0.3306(6) 0.5851(6) 0.2190(5) 0.063(2) Uani 1 1 d . . .
H64A H -0.3918 0.6353 0.2040 0.076 Uiso 1 1 calc R . .
H64B H -0.3444 0.5392 0.1644 0.076 Uiso 1 1 calc R . .
C65 C -0.2117(5) 0.6424(5) 0.2448(5) 0.0467(18) Uani 1 1 d . . .
H65A H -0.2009 0.6935 0.2954 0.056 Uiso 1 1 calc R . .
H65B H -0.2093 0.6788 0.1921 0.056 Uiso 1 1 calc R . .
C70 C 0.0859(5) 0.7109(4) 0.3843(4) 0.0391(17) Uani 1 1 d . . .
H70 H 0.0566 0.6862 0.4310 0.047 Uiso 1 1 calc R . .
C71 C 0.0295(6) 0.8163(5) 0.3579(5) 0.053(2) Uani 1 1 d . . .
H71A H 0.0551 0.8452 0.3114 0.064 Uiso 1 1 calc R . .
H71B H -0.0551 0.8060 0.3312 0.064 Uiso 1 1 calc R . .
C72 C 0.0626(7) 0.8935(5) 0.4426(5) 0.075(3) Uani 1 1 d . . .
H72A H 0.0314 0.9607 0.4228 0.090 Uiso 1 1 calc R . .
H72B H 0.0271 0.8692 0.4850 0.090 Uiso 1 1 calc R . .
C73 C 0.1881(7) 0.9054(5) 0.4908(6) 0.075(3) Uani 1 1 d . . .
H73A H 0.2045 0.9519 0.5454 0.090 Uiso 1 1 calc R . .
H73B H 0.2226 0.9370 0.4507 0.090 Uiso 1 1 calc R . .
C74 C 0.2440(7) 0.8024(5) 0.5196(5) 0.075(3) Uani 1 1 d . . .
H74A H 0.2149 0.7729 0.5640 0.090 Uiso 1 1 calc R . .
H74B H 0.3283 0.8131 0.5491 0.090 Uiso 1 1 calc R . .
C75 C 0.2144(6) 0.7265(5) 0.4331(5) 0.063(2) Uani 1 1 d . . .
H75A H 0.2485 0.7542 0.3911 0.076 Uiso 1 1 calc R . .
H75B H 0.2486 0.6600 0.4519 0.076 Uiso 1 1 calc R . .

loop_
_atom_site_aniso_label
_atom_site_aniso_U_11
_atom_site_aniso_U_22
_atom_site_aniso_U_33
_atom_site_aniso_U_23
_atom_site_aniso_U_13
_atom_site_aniso_U_12
Mo2 0.0299(3) 0.0292(3) 0.0353(3) 0.0039(3) 0.0138(3) 0.0020(3)
Mo1 0.0378(4) 0.0284(4) 0.0334(3) 0.0034(3) 0.0101(3) 0.0001(3)
Au1 0.0499(2) 0.0501(2) 0.04779(19) -0.00892(15) 0.01254(15) 0.01681(15)
S1 0.0337(10) 0.0317(10) 0.0295(9) -0.0004(7) 0.0088(7) 0.0042(8)
S2 0.0400(10) 0.0334(10) 0.0278(9) 0.0022(7) 0.0106(8) 0.0025(8)
P2 0.0337(10) 0.0281(10) 0.0286(9) 0.0020(8) 0.0121(8) 0.0036(8)
P1 0.0401(11) 0.0366(11) 0.0389(11) 0.0015(8) 0.0142(9) 0.0078(9)
C1 0.057(5) 0.057(6) 0.046(5) -0.016(4) 0.018(4) 0.005(4)
O1 0.053(4) 0.091(5) 0.101(5) -0.005(4) 0.031(3) -0.021(3)
C2 0.045(5) 0.045(5) 0.043(4) -0.001(4) 0.016(4) -0.006(4)
O2 0.082(4) 0.056(4) 0.081(4) -0.015(3) 0.044(3) -0.004(3)
C4 0.043(4) 0.038(5) 0.057(5) 0.004(4) 0.023(4) 0.013(3)
O4 0.102(4) 0.080(4) 0.079(4) 0.037(3) 0.065(4) 0.019(3)
C5 0.038(5) 0.055(6) 0.074(6) 0.002(4) 0.029(4) -0.006(4)
O5 0.067(4) 0.058(4) 0.139(5) -0.004(4) 0.039(4) -0.031(3)
C6 0.049(5) 0.043(5) 0.049(5) 0.001(4) 0.017(4) -0.005(4)
O6 0.040(3) 0.086(4) 0.079(4) 0.020(3) -0.002(3) 0.016(3)
C7 0.029(4) 0.031(4) 0.027(3) 0.000(3) 0.010(3) 0.000(3)
C8 0.052(5) 0.071(6) 0.044(5) 0.028(4) 0.004(4) 0.007(4)
C9 0.060(6) 0.046(5) 0.038(4) 0.010(4) 0.007(4) 0.005(4)
C10 0.072(6) 0.047(5) 0.047(5) -0.003(4) 0.026(4) -0.001(4)
C20 0.039(4) 0.035(4) 0.040(4) 0.002(3) 0.017(3) 0.008(3)
C21 0.041(5) 0.043(5) 0.066(5) 0.000(4) 0.020(4) 0.010(4)
C22 0.078(6) 0.040(5) 0.072(6) 0.009(4) 0.039(5) -0.001(5)
C23 0.060(6) 0.054(6) 0.108(7) 0.005(5) 0.054(5) 0.001(5)
C24 0.050(5) 0.059(6) 0.121(8) 0.010(5) 0.044(5) 0.015(5)
C25 0.061(5) 0.043(5) 0.065(5) 0.018(4) 0.028(4) 0.003(4)
C30 0.041(4) 0.038(4) 0.035(4) 0.005(3) 0.014(3) 0.006(3)
C31 0.064(5) 0.057(6) 0.046(5) 0.013(4) 0.016(4) 0.021(4)
C32 0.089(7) 0.053(6) 0.066(6) 0.013(5) 0.020(5) 0.007(5)
C33 0.079(6) 0.062(7) 0.094(8) 0.044(6) 0.023(6) 0.008(5)
C34 0.106(8) 0.083(7) 0.050(6) 0.023(5) 0.005(5) 0.013(6)
C35 0.080(6) 0.056(6) 0.056(6) 0.001(4) 0.012(5) 0.009(5)
C40 0.031(4) 0.037(4) 0.046(4) 0.003(3) 0.016(3) 0.015(3)
C41 0.052(5) 0.047(5) 0.049(5) 0.004(4) 0.021(4) 0.013(4)
C42 0.043(5) 0.042(5) 0.064(5) 0.001(4) 0.015(4) 0.004(4)
C43 0.057(6) 0.047(5) 0.054(5) -0.002(4) 0.001(4) 0.011(4)
C44 0.078(6) 0.059(6) 0.035(5) 0.007(4) 0.015(4) 0.011(5)
C45 0.049(5) 0.041(5) 0.051(5) 0.003(4) 0.019(4) 0.001(4)
C50 0.037(4) 0.038(4) 0.031(4) 0.002(3) 0.014(3) 0.005(3)
C51 0.049(4) 0.047(5) 0.036(4) 0.003(3) 0.015(3) 0.002(4)
C52 0.057(5) 0.055(5) 0.035(4) 0.006(4) 0.015(4) 0.006(4)
C53 0.075(6) 0.071(6) 0.045(5) 0.019(4) 0.033(4) 0.006(5)
C54 0.050(5) 0.062(5) 0.054(5) 0.019(4) 0.026(4) 0.001(4)
C55 0.044(4) 0.043(4) 0.045(4) 0.016(3) 0.021(3) 0.002(3)
C60 0.032(4) 0.035(4) 0.036(4) 0.002(3) 0.013(3) 0.005(3)
C61 0.043(5) 0.047(5) 0.055(5) 0.012(4) 0.019(4) 0.009(4)
C62 0.053(5) 0.072(6) 0.070(5) 0.019(4) 0.032(4) -0.002(5)
C63 0.042(5) 0.099(7) 0.078(6) 0.001(5) 0.027(4) -0.009(5)
C64 0.034(5) 0.069(6) 0.083(6) 0.011(5) 0.016(4) 0.013(4)
C65 0.044(5) 0.044(5) 0.054(5) 0.009(4) 0.019(4) 0.014(4)
C70 0.042(4) 0.024(4) 0.045(4) -0.003(3) 0.009(3) 0.003(3)
C71 0.057(5) 0.031(4) 0.061(5) -0.004(4) 0.010(4) 0.014(4)
C72 0.092(7) 0.033(5) 0.096(7) -0.007(5) 0.032(6) 0.011(5)
C73 0.070(6) 0.031(5) 0.104(7) -0.028(5) 0.012(5) -0.002(4)
C74 0.075(6) 0.045(5) 0.074(6) -0.017(4) -0.008(5) 0.013(4)
C75 0.067(6) 0.046(5) 0.066(5) 0.001(4) 0.011(4) 0.011(4)

loop_
_atom_type_symbol
_atom_type_description
_atom_type_scat_dispersion_real
_atom_type_scat_dispersion_imag
_atom_type_scat_source
C C 0.0033 0.0016 'International Tables Vol C Tables 4.2.6.8 and 6.1.1.4'
H H 0.0000 0.0000 'International Tables Vol C Tables 4.2.6.8 and 6.1.1.4'
O O 0.0106 0.0060 'International Tables Vol C Tables 4.2.6.8 and 6.1.1.4'
P P 0.1023 0.0942 'International Tables Vol C Tables 4.2.6.8 and 6.1.1.4'
S S 0.1246 0.1234 'International Tables Vol C Tables 4.2.6.8 and 6.1.1.4'
Mo Mo -1.6832 0.6857 'International Tables Vol C Tables 4.2.6.8 and 6.1.1.4'
Au Au -2.0133 8.8022 'International Tables Vol C Tables 4.2.6.8 and 6.1.1.4'

loop_
_geom_angle_atom_site_label_1
_geom_angle_atom_site_label_2
_geom_angle_atom_site_label_3
_geom_angle
_geom_angle_site_symmetry_1
_geom_angle_site_symmetry_3
_geom_angle_publ_flag
C4 Mo2 C5 80.0(3) . . ?
C4 Mo2 C6 101.1(3) . . ?
C5 Mo2 C6 83.0(3) . . ?
C4 Mo2 C7 118.7(2) . . ?
C5 Mo2 C7 100.8(2) . . ?
C6 Mo2 C7 140.1(2) . . ?
C4 Mo2 S1 98.47(19) . . ?
C5 Mo2 S1 138.9(2) . . ?
C6 Mo2 S1 136.51(19) . . ?
C7 Mo2 S1 43.83(15) . . ?
C4 Mo2 S2 161.49(18) . . ?
C5 Mo2 S2 100.8(2) . . ?
C6 Mo2 S2 97.34(19) . . ?
C7 Mo2 S2 42.77(15) . . ?
S1 Mo2 S2 68.57(5) . . ?
C4 Mo2 Au1 69.64(19) . . ?
C5 Mo2 Au1 131.32(19) . . ?
C6 Mo2 Au1 67.39(19) . . ?
C7 Mo2 Au1 126.86(15) . . ?
S1 Mo2 Au1 84.02(4) . . ?
S2 Mo2 Au1 119.88(4) . . ?
C4 Mo2 Mo1 129.30(19) . . ?
C5 Mo2 Mo1 150.4(2) . . ?
C6 Mo2 Mo1 86.79(19) . . ?
C7 Mo2 Mo1 70.39(15) . . ?
S1 Mo2 Mo1 51.30(4) . . ?
S2 Mo2 Mo1 53.10(4) . . ?
Au1 Mo2 Mo1 67.766(18) . . ?
C1 Mo1 C2 78.3(3) . . ?
C1 Mo1 C9 106.9(3) . . ?
C2 Mo1 C9 104.9(3) . . ?
C1 Mo1 C10 71.9(3) . . ?
C2 Mo1 C10 103.5(3) . . ?
C9 Mo1 C10 35.6(2) . . ?
C1 Mo1 C8 118.0(3) . . ?
C2 Mo1 C8 75.6(3) . . ?
C9 Mo1 C8 34.7(2) . . ?
C10 Mo1 C8 61.5(2) . . ?
C1 Mo1 S1 89.3(2) . . ?
C2 Mo1 S1 101.0(2) . . ?
C9 Mo1 S1 151.61(19) . . ?
C10 Mo1 S1 145.08(18) . . ?
C8 Mo1 S1 150.34(17) . . ?
C1 Mo1 S2 108.5(2) . . ?
C2 Mo1 S2 167.7(2) . . ?
C9 Mo1 S2 83.12(19) . . ?
C10 Mo1 S2 88.48(17) . . ?
C8 Mo1 S2 108.59(18) . . ?
S1 Mo1 S2 69.49(5) . . ?
C1 Mo1 Mo2 140.8(2) . . ?
C2 Mo1 Mo2 114.88(19) . . ?
C9 Mo1 Mo2 104.74(19) . . ?
C10 Mo1 Mo2 132.45(17) . . ?
C8 Mo1 Mo2 101.19(17) . . ?
S1 Mo1 Mo2 52.80(4) . . ?
S2 Mo1 Mo2 53.38(4) . . ?
C1 Mo1 Au1 135.68(19) . . ?
C2 Mo1 Au1 65.09(19) . . ?
C9 Mo1 Au1 106.1(2) . . ?
C10 Mo1 Au1 138.69(18) . . ?
C8 Mo1 Au1 77.26(17) . . ?
S1 Mo1 Au1 74.77(4) . . ?
S2 Mo1 Au1 104.07(4) . . ?
Mo2 Mo1 Au1 51.440(14) . . ?
P1 Au1 C6 133.25(16) . . ?
P1 Au1 Mo2 162.17(5) . . ?
C6 Au1 Mo2 43.25(16) . . ?
P1 Au1 Mo1 136.99(5) . . ?
C6 Au1 Mo1 72.98(14) . . ?
Mo2 Au1 Mo1 60.794(16) . . ?
C7 S1 Mo1 92.96(19) . . ?
C7 S1 Mo2 58.93(18) . . ?
Mo1 S1 Mo2 75.90(5) . . ?
C7 S2 Mo1 90.37(19) . . ?
C7 S2 Mo2 57.88(18) . . ?
Mo1 S2 Mo2 73.52(4) . . ?
C7 P2 C50 113.7(3) . . ?
C7 P2 C60 106.7(3) . . ?
C50 P2 C60 105.8(3) . . ?
C7 P2 C70 111.1(3) . . ?
C50 P2 C70 109.5(3) . . ?
C60 P2 C70 109.8(3) . . ?
C20 P1 C40 103.6(3) . . ?
C20 P1 C30 106.3(3) . . ?
C40 P1 C30 103.0(3) . . ?
C20 P1 Au1 109.8(2) . . ?
C40 P1 Au1 118.6(2) . . ?
C30 P1 Au1 114.4(2) . . ?
O1 C1 Mo1 177.0(6) . . ?
O2 C2 Mo1 172.8(6) . . ?
O4 C4 Mo2 173.7(6) . . ?
O5 C5 Mo2 176.6(6) . . ?
O6 C6 Mo2 172.5(6) . . ?
O6 C6 Au1 116.8(5) . . ?
Mo2 C6 Au1 69.4(2) . . ?
S2 C7 S1 107.1(3) . . ?
S2 C7 P2 125.5(3) . . ?
S1 C7 P2 118.0(3) . . ?
S2 C7 Mo2 79.3(2) . . ?
S1 C7 Mo2 77.2(2) . . ?
P2 C7 Mo2 137.3(3) . . ?
C9 C8 Mo1 66.4(4) . . ?
C8 C9 C10 120.1(7) . . ?
C8 C9 Mo1 78.9(4) . . ?
C10 C9 Mo1 75.5(4) . . ?
C9 C10 Mo1 68.9(4) . . ?
C25 C20 C21 116.9(6) . . ?
C25 C20 P1 123.8(5) . . ?
C21 C20 P1 119.3(5) . . ?
C22 C21 C20 121.4(7) . . ?
C23 C22 C21 120.6(7) . . ?
C22 C23 C24 119.8(7) . . ?
C23 C24 C25 120.2(7) . . ?
C20 C25 C24 121.0(7) . . ?
C31 C30 C35 118.2(6) . . ?
C31 C30 P1 123.2(5) . . ?
C35 C30 P1 118.6(5) . . ?
C30 C31 C32 122.3(7) . . ?
C33 C32 C31 118.9(8) . . ?
C32 C33 C34 120.0(8) . . ?
C33 C34 C35 120.8(8) . . ?
C30 C35 C34 119.7(7) . . ?
C45 C40 C41 117.0(6) . . ?
C45 C40 P1 124.2(5) . . ?
C41 C40 P1 118.8(5) . . ?
C42 C41 C40 121.1(7) . . ?
C43 C42 C41 120.4(7) . . ?
C42 C43 C44 120.8(7) . . ?
C43 C44 C45 119.3(7) . . ?
C40 C45 C44 121.5(6) . . ?
C51 C50 C55 109.3(5) . . ?
C51 C50 P2 115.6(4) . . ?
C55 C50 P2 114.7(4) . . ?
C50 C51 C52 111.6(5) . . ?
C53 C52 C51 111.3(6) . . ?
C52 C53 C54 111.9(5) . . ?
C55 C54 C53 112.7(6) . . ?
C54 C55 C50 111.4(5) . . ?
C65 C60 C61 110.2(5) . . ?
C65 C60 P2 117.5(4) . . ?
C61 C60 P2 114.6(4) . . ?
C62 C61 C60 110.7(5) . . ?
C63 C62 C61 111.4(6) . . ?
C64 C63 C62 111.9(6) . . ?
C63 C64 C65 111.9(6) . . ?
C64 C65 C60 110.2(6) . . ?
C75 C70 C71 110.0(6) . . ?
C75 C70 P2 117.9(5) . . ?
C71 C70 P2 112.0(4) . . ?
C72 C71 C70 111.3(6) . . ?
C73 C72 C71 112.2(6) . . ?
C72 C73 C74 112.2(7) . . ?
C73 C74 C75 109.4(6) . . ?
C70 C75 C74 111.4(6) . . ?

loop_
_geom_bond_atom_site_label_1
_geom_bond_atom_site_label_2
_geom_bond_distance
_geom_bond_site_symmetry_2
_geom_bond_publ_flag
Mo2 C4 1.958(7) . ?
Mo2 C5 1.972(8) . ?
Mo2 C6 1.994(8) . ?
Mo2 C7 2.194(6) . ?
Mo2 S1 2.4976(16) . ?
Mo2 S2 2.5453(16) . ?
Mo2 Au1 2.7244(6) . ?
Mo2 Mo1 3.0411(8) . ?
Mo1 C1 1.912(8) . ?
Mo1 C2 1.946(7) . ?
Mo1 C9 2.243(6) . ?
Mo1 C10 2.328(6) . ?
Mo1 C8 2.402(6) . ?
Mo1 S1 2.4470(16) . ?
Mo1 S2 2.5360(16) . ?
Mo1 Au1 3.2250(6) . ?
Au1 P1 2.2906(17) . ?
Au1 C6 2.687(7) . ?
S1 C7 1.774(6) . ?
S2 C7 1.759(6) . ?
P2 C7 1.791(6) . ?
P2 C50 1.819(6) . ?
P2 C60 1.821(6) . ?
P2 C70 1.825(6) . ?
P1 C20 1.807(6) . ?
P1 C40 1.810(6) . ?
P1 C30 1.814(6) . ?
C1 O1 1.173(8) . ?
C2 O2 1.160(7) . ?
C4 O4 1.168(7) . ?
C5 O5 1.133(7) . ?
C6 O6 1.142(7) . ?
C8 C9 1.392(9) . ?
C9 C10 1.399(9) . ?
C20 C25 1.373(8) . ?
C20 C21 1.389(8) . ?
C21 C22 1.370(9) . ?
C22 C23 1.349(9) . ?
C23 C24 1.355(10) . ?
C24 C25 1.392(9) . ?
C30 C31 1.368(8) . ?
C30 C35 1.372(8) . ?
C31 C32 1.379(9) . ?
C32 C33 1.360(10) . ?
C33 C34 1.360(10) . ?
C34 C35 1.390(10) . ?
C40 C45 1.383(8) . ?
C40 C41 1.398(8) . ?
C41 C42 1.367(8) . ?
C42 C43 1.352(9) . ?
C43 C44 1.361(9) . ?
C44 C45 1.385(8) . ?
C50 C51 1.505(7) . ?
C50 C55 1.542(8) . ?
C51 C52 1.519(8) . ?
C52 C53 1.499(8) . ?
C53 C54 1.506(8) . ?
C54 C55 1.505(8) . ?
C60 C65 1.531(8) . ?
C60 C61 1.532(8) . ?
C61 C62 1.519(8) . ?
C62 C63 1.511(9) . ?
C63 C64 1.497(9) . ?
C64 C65 1.529(8) . ?
C70 C75 1.485(8) . ?
C70 C71 1.539(8) . ?
C71 C72 1.535(9) . ?
C72 C73 1.447(9) . ?
C73 C74 1.515(9) . ?
C74 C75 1.548(9) . ?
